data_4330316
loop_
_publ_author_name
'Sk Asif Ikbal'
'Sanfaori Brahma'
'Sankar Prasad Rath'

_publ_contact_author_address
;Department of Chemistry
Indian Institute of Technology Kanpur
Kanpur-208016
INDIA
;
_publ_contact_author_email sprath@iitk.ac.in
_publ_contact_author_fax 91-512-2597436
_publ_contact_author_name 'Dr. Sankar Prasad Rath'
_publ_contact_author_phone 91-512-2597251
_publ_section_title
;
 Building-up Remarkably Stable Magnesium Porphyrin Polymers Self-Assembled
 via Bidentate Axial Ligands: Synthesis, Structure, Surface Morphology,
 and Effect of Bridging Ligands
;
_journal_name_full 'Inorganic Chemistry'
_journal_page_first 9666
_journal_page_last 9676
_journal_paper_doi 10.1021/ic300826p
_journal_volume 51
_journal_year 2012
_chemical_formula_sum 'C90 H94 Mg2 N22 O16'
_chemical_formula_weight 1788.49
_chemical_name_common 1.L5
_chemical_name_systematic
; 
 ? 
;
_space_group_IT_number 15
_symmetry_cell_setting monoclinic
_symmetry_space_group_name_Hall '-C 2yc'
_symmetry_space_group_name_H-M 'C 1 2/c 1'
_atom_sites_solution_hydrogens geom
_atom_sites_solution_primary direct
_atom_sites_solution_secondary difmap
_audit_creation_method SHELXL-97
_cell_angle_alpha 90.00
_cell_angle_beta 115.757(11)
_cell_angle_gamma 90.00
_cell_formula_units_Z 4
_cell_length_a 27.248(4)
_cell_length_b 15.771(2)
_cell_length_c 23.201(5)
_cell_measurement_reflns_used 999
_cell_measurement_temperature 100(2)
_cell_measurement_theta_max 27.0
_cell_measurement_theta_min 2.7
_cell_volume 8980(3)
_computing_cell_refinement 'Bruker SAINT'
_computing_data_collection 'Bruker APEX'
_computing_data_reduction 'Bruker SAINT'
_computing_molecular_graphics 'SHELXL 5.1, XP (Sheldrick, 1994)'
_computing_publication_material SHELXS-97
_computing_structure_refinement 'SHELXL-97 (Sheldrick, 2008)'
_computing_structure_solution 'SHELXS-97 (Sheldrick, 2008)'
_diffrn_ambient_temperature 100(2)
_diffrn_measured_fraction_theta_full 0.996
_diffrn_measured_fraction_theta_max 0.997
_diffrn_measurement_device_type 'Bruker SMART APEX'
_diffrn_measurement_method \w
_diffrn_radiation_monochromator graphite
_diffrn_radiation_source 'fine-focus sealed tube'
_diffrn_radiation_type MoK\a
_diffrn_radiation_wavelength 0.71073
_diffrn_reflns_av_R_equivalents 0.0958
_diffrn_reflns_av_sigmaI/netI 0.1181
_diffrn_reflns_limit_h_max 33
_diffrn_reflns_limit_h_min -33
_diffrn_reflns_limit_k_max 16
_diffrn_reflns_limit_k_min -19
_diffrn_reflns_limit_l_max 26
_diffrn_reflns_limit_l_min -28
_diffrn_reflns_number 24270
_diffrn_reflns_theta_full 25.00
_diffrn_reflns_theta_max 26.00
_diffrn_reflns_theta_min 1.93
_diffrn_standards_number 0
_exptl_absorpt_coefficient_mu 0.106
_exptl_absorpt_correction_T_max 0.9843
_exptl_absorpt_correction_T_min 0.9730
_exptl_absorpt_correction_type multi-scan
_exptl_absorpt_process_details 'SADABS 2.05 (Sheldrick, 2002)'
_exptl_crystal_colour 'dark red'
_exptl_crystal_density_diffrn 1.323
_exptl_crystal_description block
_exptl_crystal_F_000 3760
_exptl_crystal_size_max 0.26
_exptl_crystal_size_mid 0.20
_exptl_crystal_size_min 0.15
_platon_squeeze_details
;
;
_refine_diff_density_max 0.302
_refine_diff_density_min -0.318
_refine_diff_density_rms 0.071
_refine_ls_extinction_method none
_refine_ls_goodness_of_fit_ref 1.028
_refine_ls_hydrogen_treatment constr
_refine_ls_matrix_type full
_refine_ls_number_parameters 594
_refine_ls_number_reflns 8810
_refine_ls_number_restraints 0
_refine_ls_restrained_S_all 1.028
_refine_ls_R_factor_all 0.1352
_refine_ls_R_factor_gt 0.0750
_refine_ls_shift/su_max 0.000
_refine_ls_shift/su_mean 0.000
_refine_ls_structure_factor_coef Fsqd
_refine_ls_weighting_details 'calc w=1/[\s^2^(Fo^2^)+(0.0598P)^2^+0.0081P] where P=(Fo^2^+2Fc^2^)/3'
_refine_ls_weighting_scheme calc
_refine_ls_wR_factor_gt 0.1425
_refine_ls_wR_factor_ref 0.1677
_reflns_number_gt 5086
_reflns_number_total 8810
_reflns_threshold_expression >2sigma(I)
_cod_data_source_file ic300826p_si_006.cif
_cod_data_source_block 24augc
_cod_database_code 4330316

loop_
_symmetry_equiv_pos_as_xyz
'x, y, z'
'-x, y, -z+1/2'
'x+1/2, y+1/2, z'
'-x+1/2, y+1/2, -z+1/2'
'-x, -y, -z'
'x, -y, z-1/2'
'-x+1/2, -y+1/2, -z'
'x+1/2, -y+1/2, z-1/2'

loop_
_atom_site_label
_atom_site_type_symbol
_atom_site_fract_x
_atom_site_fract_y
_atom_site_fract_z
_atom_site_U_iso_or_equiv
_atom_site_adp_type
_atom_site_occupancy
_atom_site_symmetry_multiplicity
_atom_site_calc_flag
_atom_site_refinement_flags
Mg1 Mg 0.19598(4) 0.36607(7) 0.13181(5) 0.0229(3) Uani 1 1 d .
O1 O 0.18790(11) 0.07212(18) 0.25949(12) 0.0409(7) Uani 1 1 d .
O2 O 0.13551(11) 0.15386(18) 0.28254(12) 0.0447(7) Uani 1 1 d .
O3 O 0.41363(9) 0.27457(17) 0.27943(12) 0.0354(6) Uani 1 1 d .
O4 O 0.41305(10) 0.40610(18) 0.30525(11) 0.0401(7) Uani 1 1 d .
O5 O 0.24963(11) 0.61524(18) 0.00888(12) 0.0431(7) Uani 1 1 d .
O6 O 0.23551(10) 0.51888(16) -0.06305(11) 0.0335(6) Uani 1 1 d .
O7 O -0.02383(10) 0.37139(17) -0.01236(12) 0.0401(7) Uani 1 1 d .
O8 O -0.00599(10) 0.30267(17) -0.08198(11) 0.0385(7) Uani 1 1 d .
N1 N 0.13081(11) 0.28366(18) 0.11741(12) 0.0241(7) Uani 1 1 d .
N2 N 0.24417(10) 0.29402(18) 0.21212(12) 0.0226(6) Uani 1 1 d .
N3 N 0.26847(10) 0.40376(18) 0.12753(12) 0.0240(7) Uani 1 1 d .
N4 N 0.15268(11) 0.40591(18) 0.03682(12) 0.0239(7) Uani 1 1 d .
N5 N 0.16512(12) 0.1382(2) 0.25640(13) 0.0318(8) Uani 1 1 d .
N6 N 0.39062(12) 0.3424(2) 0.27450(13) 0.0308(7) Uani 1 1 d .
N7 N 0.23821(11) 0.5446(2) -0.01231(13) 0.0264(7) Uani 1 1 d .
N8 N 0.00782(12) 0.3378(2) -0.02975(13) 0.0310(7) Uani 1 1 d .
N9 N 0.17981(11) 0.46946(19) 0.18062(12) 0.0263(7) Uani 1 1 d .
N10 N 0.18500(11) 0.55874(18) 0.25664(12) 0.0258(7) Uani 1 1 d .
N11 N 0.26705(13) 0.7313(2) 0.49254(14) 0.0397(9) Uani 1 1 d .
C1 C 0.08177(13) 0.2792(2) 0.06444(15) 0.0246(8) Uani 1 1 d .
C2 C 0.05025(13) 0.2076(2) 0.06903(16) 0.0297(9) Uani 1 1 d .
C3 C 0.08006(14) 0.1699(2) 0.12643(17) 0.0340(9) Uani 1 1 d .
C4 C 0.12998(13) 0.2190(2) 0.15681(16) 0.0273(8) Uani 1 1 d .
C5 C 0.17331(14) 0.2072(2) 0.21770(16) 0.0271(8) Uani 1 1 d .
C6 C 0.22449(13) 0.2449(2) 0.24661(15) 0.0249(8) Uani 1 1 d .
C7 C 0.26520(14) 0.2385(2) 0.31273(16) 0.0292(8) Uani 1 1 d .
C8 C 0.31020(14) 0.2806(2) 0.31681(16) 0.0299(9) Uani 1 1 d .
C9 C 0.29729(13) 0.3109(2) 0.25256(15) 0.0230(8) Uani 1 1 d .
C10 C 0.33208(12) 0.3485(2) 0.22969(15) 0.0230(8) Uani 1 1 d .
C11 C 0.32123(13) 0.3863(2) 0.17058(15) 0.0251(8) Uani 1 1 d .
C12 C 0.35986(13) 0.4179(2) 0.14817(16) 0.0271(8) Uani 1 1 d .
C13 C 0.32957(14) 0.4582(2) 0.09148(16) 0.0283(8) Uani 1 1 d .
C14 C 0.27248(13) 0.4496(2) 0.07952(15) 0.0250(8) Uani 1 1 d .
C15 C 0.22594(14) 0.4820(2) 0.02877(15) 0.0248(8) Uani 1 1 d .
C16 C 0.17035(13) 0.4671(2) 0.00872(14) 0.0240(8) Uani 1 1 d .
C17 C 0.12387(14) 0.5060(2) -0.04522(15) 0.0282(8) Uani 1 1 d .
C18 C 0.07851(14) 0.4638(2) -0.05011(15) 0.0276(8) Uani 1 1 d .
C19 C 0.09705(13) 0.4003(2) 0.00102(14) 0.0247(8) Uani 1 1 d .
C20 C 0.06670(13) 0.3387(2) 0.01474(15) 0.0257(8) Uani 1 1 d .
C21 C -0.00089(15) 0.1690(3) 0.01753(17) 0.0387(10) Uani 1 1 d .
H21A H -0.0261 0.2149 -0.0070 0.046 Uiso 1 1 calc R
H21B H -0.0194 0.1344 0.0378 0.046 Uiso 1 1 calc R
C22 C 0.01184(16) 0.1136(3) -0.02800(18) 0.0430(11) Uani 1 1 d .
H22A H -0.0221 0.0902 -0.0609 0.064 Uiso 1 1 calc R
H22B H 0.0359 0.0671 -0.0040 0.064 Uiso 1 1 calc R
H22C H 0.0299 0.1478 -0.0484 0.064 Uiso 1 1 calc R
C23 C 0.06202(18) 0.0935(3) 0.1502(2) 0.0588(14) Uani 1 1 d .
H23A H 0.0945 0.0643 0.1824 0.071 Uiso 1 1 calc R
H23B H 0.0435 0.0539 0.1141 0.071 Uiso 1 1 calc R
C24 C 0.02307(19) 0.1151(5) 0.1804(2) 0.106(3) Uani 1 1 d .
H24A H 0.0096 0.0625 0.1910 0.158 Uiso 1 1 calc R
H24B H -0.0078 0.1481 0.1499 0.158 Uiso 1 1 calc R
H24C H 0.0426 0.1483 0.2194 0.158 Uiso 1 1 calc R
C25 C 0.25719(15) 0.2046(3) 0.36867(16) 0.0360(9) Uani 1 1 d .
H25A H 0.2931 0.1952 0.4054 0.043 Uiso 1 1 calc R
H25B H 0.2380 0.1494 0.3570 0.043 Uiso 1 1 calc R
C26 C 0.2241(2) 0.2666(3) 0.3878(2) 0.0539(13) Uani 1 1 d .
H26A H 0.2204 0.2446 0.4252 0.081 Uiso 1 1 calc R
H26B H 0.1879 0.2736 0.3522 0.081 Uiso 1 1 calc R
H26C H 0.2427 0.3215 0.3984 0.081 Uiso 1 1 calc R
C27 C 0.35938(15) 0.3028(3) 0.37826(16) 0.0378(10) Uani 1 1 d .
H27A H 0.3928 0.2975 0.3717 0.045 Uiso 1 1 calc R
H27B H 0.3622 0.2625 0.4123 0.045 Uiso 1 1 calc R
C28 C 0.35503(15) 0.3928(3) 0.39927(18) 0.0474(12) Uani 1 1 d .
H28A H 0.3873 0.4058 0.4389 0.071 Uiso 1 1 calc R
H28B H 0.3223 0.3978 0.4066 0.071 Uiso 1 1 calc R
H28C H 0.3526 0.4328 0.3658 0.071 Uiso 1 1 calc R
C29 C 0.42033(14) 0.4039(3) 0.17368(17) 0.0365(10) Uani 1 1 d .
H29A H 0.4371 0.4087 0.2209 0.044 Uiso 1 1 calc R
H29B H 0.4360 0.4492 0.1571 0.044 Uiso 1 1 calc R
C30 C 0.43522(15) 0.3179(3) 0.15553(19) 0.0463(11) Uani 1 1 d .
H30A H 0.4748 0.3144 0.1708 0.070 Uiso 1 1 calc R
H30B H 0.4174 0.3114 0.1089 0.070 Uiso 1 1 calc R
H30C H 0.4230 0.2727 0.1753 0.070 Uiso 1 1 calc R
C31 C 0.35467(15) 0.5012(3) 0.05266(17) 0.0361(10) Uani 1 1 d .
H31A H 0.3273 0.5042 0.0074 0.043 Uiso 1 1 calc R
H31B H 0.3857 0.4667 0.0545 0.043 Uiso 1 1 calc R
C32 C 0.37474(16) 0.5904(3) 0.07644(19) 0.0458(11) Uani 1 1 d .
H32A H 0.3923 0.6145 0.0512 0.069 Uiso 1 1 calc R
H32B H 0.4010 0.5881 0.1216 0.069 Uiso 1 1 calc R
H32C H 0.3438 0.6260 0.0718 0.069 Uiso 1 1 calc R
C33 C 0.12164(15) 0.5824(2) -0.08543(16) 0.0329(9) Uani 1 1 d .
H33A H 0.0895 0.5776 -0.1274 0.039 Uiso 1 1 calc R
H33B H 0.1546 0.5833 -0.0932 0.039 Uiso 1 1 calc R
C34 C 0.11819(17) 0.6651(3) -0.0534(2) 0.0484(11) Uani 1 1 d .
H34A H 0.1149 0.7127 -0.0820 0.073 Uiso 1 1 calc R
H34B H 0.1512 0.6721 -0.0133 0.073 Uiso 1 1 calc R
H34C H 0.0863 0.6637 -0.0444 0.073 Uiso 1 1 calc R
C35 C 0.02201(14) 0.4824(3) -0.10081(15) 0.0339(9) Uani 1 1 d .
H35A H 0.0175 0.5445 -0.1071 0.041 Uiso 1 1 calc R
H35B H -0.0050 0.4622 -0.0860 0.041 Uiso 1 1 calc R
C36 C 0.01031(16) 0.4400(3) -0.16533(16) 0.0450(11) Uani 1 1 d .
H36A H -0.0263 0.4556 -0.1970 0.067 Uiso 1 1 calc R
H36B H 0.0126 0.3783 -0.1600 0.067 Uiso 1 1 calc R
H36C H 0.0372 0.4592 -0.1800 0.067 Uiso 1 1 calc R
C37 C 0.13915(14) 0.5301(2) 0.15443(16) 0.0290(9) Uani 1 1 d .
H37A H 0.1134 0.5329 0.1108 0.035 Uiso 1 1 calc R
C38 C 0.14189(14) 0.5845(2) 0.20068(15) 0.0307(9) Uani 1 1 d .
H38A H 0.1186 0.6315 0.1957 0.037 Uiso 1 1 calc R
C39 C 0.20645(14) 0.4897(2) 0.24205(15) 0.0262(8) Uani 1 1 d .
H39A H 0.2369 0.4592 0.2721 0.031 Uiso 1 1 calc R
C40 C 0.20524(14) 0.6010(2) 0.31792(15) 0.0276(8) Uani 1 1 d .
C41 C 0.16866(16) 0.6365(2) 0.33777(17) 0.0356(9) Uani 1 1 d .
H41A H 0.1306 0.6316 0.3117 0.043 Uiso 1 1 calc R
C42 C 0.18753(17) 0.6789(2) 0.39530(17) 0.0396(10) Uani 1 1 d .
H42A H 0.1625 0.7024 0.4094 0.047 Uiso 1 1 calc R
C43 C 0.24339(17) 0.6873(2) 0.43269(16) 0.0356(10) Uani 1 1 d .
C44 C 0.27955(16) 0.6506(2) 0.41298(16) 0.0332(9) Uani 1 1 d .
H44A H 0.3176 0.6549 0.4391 0.040 Uiso 1 1 calc R
C45 C 0.26038(15) 0.6072(2) 0.35510(16) 0.0299(9) Uani 1 1 d .
H45A H 0.2852 0.5821 0.3414 0.036 Uiso 1 1 calc R

loop_
_atom_site_aniso_label
_atom_site_aniso_U_11
_atom_site_aniso_U_22
_atom_site_aniso_U_33
_atom_site_aniso_U_23
_atom_site_aniso_U_13
_atom_site_aniso_U_12
Mg1 0.0230(6) 0.0269(7) 0.0179(6) -0.0029(5) 0.0081(5) -0.0039(5)
O1 0.0456(17) 0.0310(17) 0.0448(17) 0.0099(13) 0.0184(14) -0.0002(14)
O2 0.0455(16) 0.061(2) 0.0346(15) 0.0079(14) 0.0239(14) 0.0000(15)
O3 0.0276(14) 0.0379(17) 0.0402(15) 0.0058(13) 0.0143(12) 0.0038(13)
O4 0.0323(14) 0.0447(18) 0.0319(14) -0.0080(14) 0.0031(12) -0.0062(13)
O5 0.0608(18) 0.0364(18) 0.0329(15) -0.0060(14) 0.0209(14) -0.0171(15)
O6 0.0381(14) 0.0411(16) 0.0268(13) 0.0008(12) 0.0193(12) -0.0007(13)
O7 0.0285(14) 0.0555(19) 0.0397(15) 0.0032(14) 0.0180(12) 0.0021(14)
O8 0.0385(15) 0.0474(18) 0.0210(13) -0.0074(13) 0.0048(11) -0.0151(13)
N1 0.0266(15) 0.0268(17) 0.0194(14) -0.0020(13) 0.0105(13) -0.0033(13)
N2 0.0212(15) 0.0260(17) 0.0188(14) -0.0016(13) 0.0070(12) -0.0012(13)
N3 0.0234(15) 0.0274(17) 0.0206(14) -0.0023(13) 0.0090(13) -0.0035(13)
N4 0.0253(15) 0.0301(18) 0.0176(14) 0.0001(13) 0.0107(12) -0.0046(14)
N5 0.0294(17) 0.044(2) 0.0235(16) -0.0032(15) 0.0127(14) -0.0119(17)
N6 0.0289(17) 0.038(2) 0.0257(17) -0.0014(16) 0.0117(14) -0.0026(16)
N7 0.0241(16) 0.035(2) 0.0204(15) -0.0044(14) 0.0100(13) -0.0002(15)
N8 0.0276(17) 0.040(2) 0.0230(16) 0.0001(15) 0.0085(14) -0.0082(15)
N9 0.0263(16) 0.0314(18) 0.0220(15) -0.0019(14) 0.0112(13) -0.0018(14)
N10 0.0308(16) 0.0258(17) 0.0204(15) -0.0027(13) 0.0106(13) 0.0022(14)
N11 0.065(2) 0.030(2) 0.0240(16) -0.0021(14) 0.0189(16) 0.0011(17)
C1 0.0202(18) 0.033(2) 0.0204(17) -0.0059(16) 0.0085(15) -0.0055(16)
C2 0.0252(19) 0.036(2) 0.0268(19) -0.0023(17) 0.0101(16) -0.0075(17)
C3 0.030(2) 0.040(2) 0.032(2) -0.0004(18) 0.0139(17) -0.0135(19)
C4 0.0276(19) 0.032(2) 0.0257(18) 0.0013(17) 0.0148(16) -0.0017(17)
C5 0.029(2) 0.030(2) 0.0245(18) 0.0017(16) 0.0143(16) -0.0008(17)
C6 0.0281(19) 0.029(2) 0.0188(17) 0.0021(15) 0.0114(15) 0.0021(17)
C7 0.029(2) 0.031(2) 0.0286(19) 0.0009(17) 0.0137(16) 0.0004(17)
C8 0.031(2) 0.034(2) 0.0231(18) 0.0036(17) 0.0105(16) 0.0074(18)
C9 0.0229(18) 0.024(2) 0.0203(17) 0.0001(15) 0.0077(15) 0.0035(16)
C10 0.0197(17) 0.023(2) 0.0212(17) -0.0053(15) 0.0040(14) 0.0022(15)
C11 0.0279(19) 0.023(2) 0.0241(18) -0.0053(16) 0.0114(16) -0.0016(16)
C12 0.0210(18) 0.033(2) 0.0252(18) -0.0030(17) 0.0086(15) -0.0035(17)
C13 0.031(2) 0.031(2) 0.0276(19) -0.0045(17) 0.0165(16) -0.0069(17)
C14 0.0278(19) 0.026(2) 0.0194(17) -0.0037(16) 0.0089(15) -0.0030(16)
C15 0.034(2) 0.024(2) 0.0200(17) -0.0042(15) 0.0148(16) -0.0057(17)
C16 0.0270(19) 0.028(2) 0.0172(17) -0.0049(15) 0.0098(15) -0.0026(16)
C17 0.032(2) 0.035(2) 0.0182(17) -0.0044(16) 0.0107(15) -0.0044(18)
C18 0.0286(19) 0.034(2) 0.0182(17) -0.0056(16) 0.0079(15) -0.0020(17)
C19 0.0260(18) 0.034(2) 0.0167(16) -0.0038(16) 0.0116(15) -0.0027(17)
C20 0.0231(18) 0.031(2) 0.0220(18) -0.0055(16) 0.0092(15) -0.0046(16)
C21 0.035(2) 0.044(3) 0.033(2) -0.0006(19) 0.0104(18) -0.018(2)
C22 0.039(2) 0.042(3) 0.037(2) -0.005(2) 0.0068(19) -0.013(2)
C23 0.055(3) 0.065(3) 0.037(2) 0.012(2) 0.001(2) -0.038(3)
C24 0.046(3) 0.197(7) 0.069(4) 0.046(4) 0.021(3) -0.042(4)
C25 0.037(2) 0.046(3) 0.0221(19) 0.0028(18) 0.0103(17) -0.006(2)
C26 0.097(4) 0.040(3) 0.049(3) -0.009(2) 0.054(3) -0.017(3)
C27 0.030(2) 0.056(3) 0.0226(19) 0.0039(19) 0.0072(17) 0.006(2)
C28 0.031(2) 0.073(3) 0.031(2) -0.021(2) 0.0069(18) -0.004(2)
C29 0.027(2) 0.050(3) 0.032(2) 0.0019(19) 0.0131(17) -0.0047(19)
C30 0.033(2) 0.064(3) 0.048(3) 0.002(2) 0.023(2) 0.004(2)
C31 0.030(2) 0.051(3) 0.030(2) 0.0002(19) 0.0164(17) -0.007(2)
C32 0.042(2) 0.051(3) 0.048(2) -0.003(2) 0.023(2) -0.015(2)
C33 0.030(2) 0.041(3) 0.0213(18) 0.0017(18) 0.0058(16) -0.0043(19)
C34 0.059(3) 0.033(3) 0.060(3) -0.002(2) 0.033(2) -0.003(2)
C35 0.027(2) 0.042(2) 0.0273(19) 0.0059(18) 0.0069(16) 0.0000(18)
C36 0.044(2) 0.061(3) 0.024(2) -0.004(2) 0.0087(18) -0.010(2)
C37 0.0219(18) 0.034(2) 0.0226(18) -0.0022(17) 0.0018(15) -0.0006(17)
C38 0.031(2) 0.033(2) 0.0254(19) -0.0028(17) 0.0097(16) 0.0022(18)
C39 0.0266(19) 0.029(2) 0.0224(18) 0.0025(16) 0.0102(15) 0.0022(17)
C40 0.036(2) 0.026(2) 0.0200(17) -0.0022(16) 0.0115(16) 0.0007(17)
C41 0.040(2) 0.034(2) 0.027(2) -0.0042(18) 0.0091(17) 0.0049(19)
C42 0.058(3) 0.034(3) 0.030(2) -0.0006(19) 0.022(2) 0.015(2)
C43 0.058(3) 0.028(2) 0.0164(18) 0.0012(17) 0.0121(18) 0.001(2)
C44 0.044(2) 0.030(2) 0.0236(19) 0.0019(17) 0.0128(17) -0.0073(19)
C45 0.040(2) 0.027(2) 0.0251(19) 0.0018(17) 0.0162(17) -0.0013(18)

loop_
_atom_type_symbol
_atom_type_description
_atom_type_scat_dispersion_real
_atom_type_scat_dispersion_imag
_atom_type_scat_source
C C 0.0033 0.0016 'International Tables Vol C Tables 4.2.6.8 and 6.1.1.4'
H H 0.0000 0.0000 'International Tables Vol C Tables 4.2.6.8 and 6.1.1.4'
N N 0.0061 0.0033 'International Tables Vol C Tables 4.2.6.8 and 6.1.1.4'
O O 0.0106 0.0060 'International Tables Vol C Tables 4.2.6.8 and 6.1.1.4'
Mg Mg 0.0486 0.0363 'International Tables Vol C Tables 4.2.6.8 and 6.1.1.4'

loop_
_geom_angle_atom_site_label_1
_geom_angle_atom_site_label_2
_geom_angle_atom_site_label_3
_geom_angle
_geom_angle_site_symmetry_1
N2 Mg1 N4 161.93(12) .
N2 Mg1 N3 87.52(11) .
N4 Mg1 N3 88.67(11) .
N2 Mg1 N1 88.03(11) .
N4 Mg1 N1 88.14(11) .
N3 Mg1 N1 155.48(12) .
N2 Mg1 N9 97.86(11) .
N4 Mg1 N9 100.21(12) .
N3 Mg1 N9 102.90(11) .
N1 Mg1 N9 101.59(11) .
C1 N1 C4 105.5(3) .
C1 N1 Mg1 126.9(2) .
C4 N1 Mg1 127.4(2) .
C9 N2 C6 105.9(3) .
C9 N2 Mg1 125.1(2) .
C6 N2 Mg1 124.8(2) .
C14 N3 C11 105.5(3) .
C14 N3 Mg1 126.5(2) .
C11 N3 Mg1 128.0(2) .
C16 N4 C19 106.3(3) .
C16 N4 Mg1 124.1(2) .
C19 N4 Mg1 125.7(2) .
O1 N5 O2 125.5(3) .
O1 N5 C5 117.5(3) .
O2 N5 C5 117.0(3) .
O3 N6 O4 123.8(3) .
O3 N6 C10 118.4(3) .
O4 N6 C10 117.8(3) .
O5 N7 O6 126.9(3) .
O5 N7 C15 115.9(3) .
O6 N7 C15 117.2(3) .
O7 N8 O8 124.2(3) .
O7 N8 C20 118.1(3) .
O8 N8 C20 117.6(3) .
C39 N9 C37 105.3(3) .
C39 N9 Mg1 127.6(2) .
C37 N9 Mg1 127.1(2) .
C39 N10 C38 106.6(3) .
C39 N10 C40 126.8(3) .
C38 N10 C40 126.5(3) .
N11 N11 C43 114.5(4) 7_566
N1 C1 C20 121.8(3) .
N1 C1 C2 110.6(3) .
C20 C1 C2 127.6(3) .
C3 C2 C1 107.0(3) .
C3 C2 C21 123.4(3) .
C1 C2 C21 128.8(3) .
C2 C3 C4 106.0(3) .
C2 C3 C23 124.2(3) .
C4 C3 C23 129.7(3) .
N1 C4 C5 121.1(3) .
N1 C4 C3 110.8(3) .
C5 C4 C3 128.1(3) .
C6 C5 C4 131.0(3) .
C6 C5 N5 113.8(3) .
C4 C5 N5 115.0(3) .
N2 C6 C5 121.4(3) .
N2 C6 C7 109.9(3) .
C5 C6 C7 128.6(3) .
C8 C7 C6 106.9(3) .
C8 C7 C25 125.3(3) .
C6 C7 C25 127.2(3) .
C7 C8 C9 106.2(3) .
C7 C8 C27 125.5(3) .
C9 C8 C27 127.5(3) .
N2 C9 C10 120.7(3) .
N2 C9 C8 110.6(3) .
C10 C9 C8 128.6(3) .
C9 C10 C11 131.2(3) .
C9 C10 N6 113.9(3) .
C11 C10 N6 114.7(3) .
N3 C11 C10 120.3(3) .
N3 C11 C12 111.3(3) .
C10 C11 C12 128.2(3) .
C13 C12 C11 106.0(3) .
C13 C12 C29 123.1(3) .
C11 C12 C29 130.5(3) .
C12 C13 C14 106.7(3) .
C12 C13 C31 122.9(3) .
C14 C13 C31 130.5(3) .
N3 C14 C15 120.9(3) .
N3 C14 C13 110.4(3) .
C15 C14 C13 128.7(3) .
C16 C15 C14 132.3(3) .
C16 C15 N7 113.9(3) .
C14 C15 N7 113.7(3) .
N4 C16 C15 121.1(3) .
N4 C16 C17 110.4(3) .
C15 C16 C17 128.3(3) .
C18 C17 C16 106.3(3) .
C18 C17 C33 123.1(3) .
C16 C17 C33 130.3(3) .
C17 C18 C19 106.6(3) .
C17 C18 C35 123.4(3) .
C19 C18 C35 130.0(3) .
N4 C19 C20 120.8(3) .
N4 C19 C18 110.2(3) .
C20 C19 C18 129.0(3) .
C19 C20 C1 131.3(3) .
C19 C20 N8 114.6(3) .
C1 C20 N8 114.0(3) .
C2 C21 C22 111.7(3) .
C2 C21 H21A 109.3 .
C22 C21 H21A 109.3 .
C2 C21 H21B 109.3 .
C22 C21 H21B 109.3 .
H21A C21 H21B 107.9 .
C21 C22 H22A 109.5 .
C21 C22 H22B 109.5 .
H22A C22 H22B 109.5 .
C21 C22 H22C 109.5 .
H22A C22 H22C 109.5 .
H22B C22 H22C 109.5 .
C3 C23 C24 113.1(4) .
C3 C23 H23A 109.0 .
C24 C23 H23A 109.0 .
C3 C23 H23B 109.0 .
C24 C23 H23B 109.0 .
H23A C23 H23B 107.8 .
C23 C24 H24A 109.5 .
C23 C24 H24B 109.5 .
H24A C24 H24B 109.5 .
C23 C24 H24C 109.5 .
H24A C24 H24C 109.5 .
H24B C24 H24C 109.5 .
C7 C25 C26 110.4(3) .
C7 C25 H25A 109.6 .
C26 C25 H25A 109.6 .
C7 C25 H25B 109.6 .
C26 C25 H25B 109.6 .
H25A C25 H25B 108.1 .
C25 C26 H26A 109.5 .
C25 C26 H26B 109.5 .
H26A C26 H26B 109.5 .
C25 C26 H26C 109.5 .
H26A C26 H26C 109.5 .
H26B C26 H26C 109.5 .
C8 C27 C28 111.0(3) .
C8 C27 H27A 109.4 .
C28 C27 H27A 109.4 .
C8 C27 H27B 109.4 .
C28 C27 H27B 109.4 .
H27A C27 H27B 108.0 .
C27 C28 H28A 109.5 .
C27 C28 H28B 109.5 .
H28A C28 H28B 109.5 .
C27 C28 H28C 109.5 .
H28A C28 H28C 109.5 .
H28B C28 H28C 109.5 .
C12 C29 C30 113.5(3) .
C12 C29 H29A 108.9 .
C30 C29 H29A 108.9 .
C12 C29 H29B 108.9 .
C30 C29 H29B 108.9 .
H29A C29 H29B 107.7 .
C29 C30 H30A 109.5 .
C29 C30 H30B 109.5 .
H30A C30 H30B 109.5 .
C29 C30 H30C 109.5 .
H30A C30 H30C 109.5 .
H30B C30 H30C 109.5 .
C13 C31 C32 112.6(3) .
C13 C31 H31A 109.1 .
C32 C31 H31A 109.1 .
C13 C31 H31B 109.1 .
C32 C31 H31B 109.1 .
H31A C31 H31B 107.8 .
C31 C32 H32A 109.5 .
C31 C32 H32B 109.5 .
H32A C32 H32B 109.5 .
C31 C32 H32C 109.5 .
H32A C32 H32C 109.5 .
H32B C32 H32C 109.5 .
C17 C33 C34 112.1(3) .
C17 C33 H33A 109.2 .
C34 C33 H33A 109.2 .
C17 C33 H33B 109.2 .
C34 C33 H33B 109.2 .
H33A C33 H33B 107.9 .
C33 C34 H34A 109.5 .
C33 C34 H34B 109.5 .
H34A C34 H34B 109.5 .
C33 C34 H34C 109.5 .
H34A C34 H34C 109.5 .
H34B C34 H34C 109.5 .
C18 C35 C36 112.6(3) .
C18 C35 H35A 109.1 .
C36 C35 H35A 109.1 .
C18 C35 H35B 109.1 .
C36 C35 H35B 109.1 .
H35A C35 H35B 107.8 .
C35 C36 H36A 109.5 .
C35 C36 H36B 109.5 .
H36A C36 H36B 109.5 .
C35 C36 H36C 109.5 .
H36A C36 H36C 109.5 .
H36B C36 H36C 109.5 .
C38 C37 N9 109.4(3) .
C38 C37 H37A 125.3 .
N9 C37 H37A 125.3 .
C37 C38 N10 106.9(3) .
C37 C38 H38A 126.5 .
N10 C38 H38A 126.5 .
N9 C39 N10 111.7(3) .
N9 C39 H39A 124.1 .
N10 C39 H39A 124.1 .
C45 C40 C41 120.8(3) .
C45 C40 N10 119.8(3) .
C41 C40 N10 119.4(3) .
C42 C41 C40 119.9(4) .
C42 C41 H41A 120.0 .
C40 C41 H41A 120.0 .
C41 C42 C43 119.8(4) .
C41 C42 H42A 120.1 .
C43 C42 H42A 120.1 .
C44 C43 C42 119.9(3) .
C44 C43 N11 116.1(3) .
C42 C43 N11 124.1(4) .
C43 C44 C45 120.2(4) .
C43 C44 H44A 119.9 .
C45 C44 H44A 119.9 .
C40 C45 C44 119.4(3) .
C40 C45 H45A 120.3 .
C44 C45 H45A 120.3 .

loop_
_geom_bond_atom_site_label_1
_geom_bond_atom_site_label_2
_geom_bond_distance
_geom_bond_site_symmetry_2
Mg1 N2 2.088(3) .
Mg1 N4 2.094(3) .
Mg1 N3 2.106(3) .
Mg1 N1 2.107(3) .
Mg1 N9 2.138(3) .
O1 N5 1.199(4) .
O2 N5 1.227(4) .
O3 N6 1.220(4) .
O4 N6 1.230(4) .
O5 N7 1.203(4) .
O6 N7 1.217(3) .
O7 N8 1.221(4) .
O8 N8 1.233(3) .
N1 C1 1.369(4) .
N1 C4 1.376(4) .
N2 C9 1.366(4) .
N2 C6 1.379(4) .
N3 C14 1.371(4) .
N3 C11 1.376(4) .
N4 C16 1.364(4) .
N4 C19 1.379(4) .
N5 C5 1.488(4) .
N6 C10 1.481(4) .
N7 C15 1.507(4) .
N8 C20 1.483(4) .
N9 C39 1.327(4) .
N9 C37 1.388(4) .
N10 C39 1.347(4) .
N10 C38 1.380(4) .
N10 C40 1.445(4) .
N11 N11 1.269(6) 7_566
N11 C43 1.431(4) .
C1 C20 1.402(5) .
C1 C2 1.451(5) .
C2 C3 1.359(5) .
C2 C21 1.514(5) .
C3 C4 1.454(5) .
C3 C23 1.494(5) .
C4 C5 1.405(5) .
C5 C6 1.391(5) .
C6 C7 1.454(4) .
C7 C8 1.361(5) .
C7 C25 1.505(5) .
C8 C9 1.456(4) .
C8 C27 1.514(5) .
C9 C10 1.403(5) .
C10 C11 1.404(4) .
C11 C12 1.450(5) .
C12 C13 1.368(5) .
C12 C29 1.506(5) .
C13 C14 1.463(5) .
C13 C31 1.509(5) .
C14 C15 1.400(5) .
C15 C16 1.398(5) .
C16 C17 1.473(4) .
C17 C18 1.365(5) .
C17 C33 1.508(5) .
C18 C19 1.464(5) .
C18 C35 1.506(4) .
C19 C20 1.399(5) .
C21 C22 1.522(5) .
C21 H21A 0.9900 .
C21 H21B 0.9900 .
C22 H22A 0.9800 .
C22 H22B 0.9800 .
C22 H22C 0.9800 .
C23 C24 1.542(7) .
C23 H23A 0.9900 .
C23 H23B 0.9900 .
C24 H24A 0.9800 .
C24 H24B 0.9800 .
C24 H24C 0.9800 .
C25 C26 1.522(5) .
C25 H25A 0.9900 .
C25 H25B 0.9900 .
C26 H26A 0.9800 .
C26 H26B 0.9800 .
C26 H26C 0.9800 .
C27 C28 1.522(6) .
C27 H27A 0.9900 .
C27 H27B 0.9900 .
C28 H28A 0.9800 .
C28 H28B 0.9800 .
C28 H28C 0.9800 .
C29 C30 1.527(5) .
C29 H29A 0.9900 .
C29 H29B 0.9900 .
C30 H30A 0.9800 .
C30 H30B 0.9800 .
C30 H30C 0.9800 .
C31 C32 1.522(5) .
C31 H31A 0.9900 .
C31 H31B 0.9900 .
C32 H32A 0.9800 .
C32 H32B 0.9800 .
C32 H32C 0.9800 .
C33 C34 1.524(5) .
C33 H33A 0.9900 .
C33 H33B 0.9900 .
C34 H34A 0.9800 .
C34 H34B 0.9800 .
C34 H34C 0.9800 .
C35 C36 1.541(5) .
C35 H35A 0.9900 .
C35 H35B 0.9900 .
C36 H36A 0.9800 .
C36 H36B 0.9800 .
C36 H36C 0.9800 .
C37 C38 1.350(5) .
C37 H37A 0.9500 .
C38 H38A 0.9500 .
C39 H39A 0.9500 .
C40 C45 1.373(5) .
C40 C41 1.385(5) .
C41 C42 1.377(5) .
C41 H41A 0.9500 .
C42 C43 1.393(5) .
C42 H42A 0.9500 .
C43 C44 1.381(5) .
C44 C45 1.391(5) .
C44 H44A 0.9500 .
C45 H45A 0.9500 .

loop_
_platon_squeeze_void_nr
_platon_squeeze_void_average_x
_platon_squeeze_void_average_y
_platon_squeeze_void_average_z
_platon_squeeze_void_volume
_platon_squeeze_void_count_electrons
_platon_squeeze_void_content
1 0.500 0.148 0.750 152 33 ' '
2 0.000 0.352 0.250 152 33 ' '
3 0.000 0.648 0.750 152 33 ' '
4 0.500 0.852 0.250 152 33 ' '
